data_7024140
loop_
_publ_author_name
'Kano, Naokazu'
'Kusaka, Shinpei'
'Kawashima, Takayuki'

_publ_section_title
;
 Insertion of platinum and palladium into a sulfur(IV)-sulfur(II) bond of
 a sulfur-substituted sulfurane.
;
_journal_issue 2
_journal_name_full 'Dalton transactions (Cambridge, England : 2003)'
_journal_page_first 456
_journal_page_last 460
_journal_paper_doi 10.1039/b911566h
_journal_volume 39
_journal_year 2010
_chemical_formula_moiety 'C47 H35 F6 O P Pt S2, 1.5(C6 H6)'
_chemical_formula_sum 'C56 H44 F6 O P Pt S2'
_chemical_formula_weight 1137.09
_chemical_name_systematic
;
?
;
_space_group_IT_number 14
_symmetry_cell_setting monoclinic
_symmetry_space_group_name_Hall '-P 2ybc'
_symmetry_space_group_name_H-M 'P 1 21/c 1'
_atom_sites_solution_hydrogens geom
_atom_sites_solution_primary direct
_atom_sites_solution_secondary difmap
_audit_creation_method SHELXL-97
_cell_angle_alpha 90.00
_cell_angle_beta 96.8966(18)
_cell_angle_gamma 90.00
_cell_formula_units_Z 4
_cell_length_a 13.677(6)
_cell_length_b 24.536(9)
_cell_length_c 14.131(6)
_cell_measurement_reflns_used 13551
_cell_measurement_temperature 120(2)
_cell_measurement_theta_max 27.4835
_cell_measurement_theta_min 2.9999
_cell_volume 4708(3)
_computing_cell_refinement 'CrystalClear (Rigaku Corp., 2000)'
_computing_data_collection 'CrystalClear (Rigaku Corp., 2000)'
_computing_data_reduction 'CrystalClear (Rigaku Corp., 2000)'
_computing_structure_refinement 'SHELXL-97 (Sheldrick, 1997)'
_computing_structure_solution 'SHELXS-97 (Sheldrick, 1990)'
_diffrn_ambient_temperature 120(2)
_diffrn_detector_area_resol_mean 14.5666
_diffrn_measured_fraction_theta_full 0.995
_diffrn_measured_fraction_theta_max 0.995
_diffrn_measurement_details
;
scan:
Number of images: 600
Slice: -70.0000 - 110.0000
Image width: 0.3000
Exp time: 25.0000
Rotation axis: Omega
Omega: 0.0000
Chi: 45.0000
Phi: 0.0000
XTD: 45.0282
2theta: 19.7982
scan:
Number of images: 600
Slice: -70.0000 - 110.0000
Image width: 0.3000
Exp time: 25.0000
Rotation axis: Omega
Omega: 0.0000
Chi: 45.0000
Phi: 90.0000
XTD: 45.0282
2theta: 19.7982

;
_diffrn_measurement_device
;
Mercury CCD (2x2 bin mode)
;
_diffrn_measurement_device_details
;
AFC8: Eulerian 3-circle
;
_diffrn_measurement_method dtprofit.ref
_diffrn_orient_matrix_type d*Trek
_diffrn_orient_matrix_UB_11 -0.0099
_diffrn_orient_matrix_UB_12 -0.0724
_diffrn_orient_matrix_UB_13 -0.0094
_diffrn_orient_matrix_UB_21 0.0270
_diffrn_orient_matrix_UB_22 0.0002
_diffrn_orient_matrix_UB_23 -0.0305
_diffrn_orient_matrix_UB_31 0.0510
_diffrn_orient_matrix_UB_32 -0.0215
_diffrn_orient_matrix_UB_33 0.0449
_diffrn_radiation_detector CCD
_diffrn_radiation_monochromator graphite
_diffrn_radiation_source 'fine-focus sealed tube'
_diffrn_radiation_type MoK\a
_diffrn_radiation_wavelength 0.71070
_diffrn_reflns_av_R_equivalents 0.0623
_diffrn_reflns_av_sigmaI/netI 0.0844
_diffrn_reflns_limit_h_max 16
_diffrn_reflns_limit_h_min -16
_diffrn_reflns_limit_k_max 29
_diffrn_reflns_limit_k_min -21
_diffrn_reflns_limit_l_max 16
_diffrn_reflns_limit_l_min -16
_diffrn_reflns_number 28581
_diffrn_reflns_reduction_process 'Lp corrections applied'
_diffrn_reflns_theta_full 25.00
_diffrn_reflns_theta_max 25.00
_diffrn_reflns_theta_min 3.00
_diffrn_source_current 40.0000
_diffrn_source_power 2.0000
_diffrn_source_voltage 50.0000
_exptl_absorpt_coefficient_mu 3.168
_exptl_absorpt_correction_T_max 0.7424
_exptl_absorpt_correction_T_min 0.5047
_exptl_absorpt_correction_type multi-scan
_exptl_absorpt_process_details
;
Jacobson, R. (1998), Rigaku, Private communication
;
_exptl_crystal_colour Yellow
_exptl_crystal_density_diffrn 1.604
_exptl_crystal_density_method 'not measured'
_exptl_crystal_description Block
_exptl_crystal_F_000 2268
_exptl_crystal_size_max 0.25
_exptl_crystal_size_mid 0.20
_exptl_crystal_size_min 0.10
_refine_diff_density_max 5.843
_refine_diff_density_min -1.785
_refine_diff_density_rms 0.210
_refine_ls_extinction_method none
_refine_ls_goodness_of_fit_ref 1.102
_refine_ls_hydrogen_treatment riding
_refine_ls_matrix_type full
_refine_ls_number_parameters 604
_refine_ls_number_reflns 8250
_refine_ls_number_restraints 0
_refine_ls_restrained_S_all 1.102
_refine_ls_R_factor_all 0.0756
_refine_ls_R_factor_gt 0.0598
_refine_ls_shift/su_max 0.002
_refine_ls_shift/su_mean 0.000
_refine_ls_structure_factor_coef Fsqd
_refine_ls_weighting_details 'calc w=1/[\s^2^(Fo^2^)+(0.0949P)^2^+12.2708P] where P=(Fo^2^+2Fc^2^)/3'
_refine_ls_weighting_scheme calc
_refine_ls_wR_factor_gt 0.1512
_refine_ls_wR_factor_ref 0.1884
_reflns_number_gt 6306
_reflns_number_total 8250
_reflns_threshold_expression >2sigma(I)
_cod_data_source_file b911566h.txt
_cod_data_source_block pt1220
_cod_depositor_comments
;
The following automatic conversions were performed:

'_exptl_absorpt_correction_type' value 'Multi-scan' changed to
'multi-scan' according to
/home/saulius/struct/CIF-dictionaries/cif_core.dic dictionary named
'cif_core.dic' version 2.4.2 from 2011-04-26.

Automatic conversion script
Id: cif_fix_values 1891 2012-01-12 08:04:46Z andrius 
;
_cod_original_sg_symbol_H-M 'P 21/c'
_cod_database_code 7024140

loop_
_symmetry_equiv_pos_as_xyz
'x, y, z'
'-x, y+1/2, -z+1/2'
'-x, -y, -z'
'x, -y-1/2, z-1/2'

loop_
_atom_site_label
_atom_site_type_symbol
_atom_site_fract_x
_atom_site_fract_y
_atom_site_fract_z
_atom_site_U_iso_or_equiv
_atom_site_adp_type
_atom_site_occupancy
_atom_site_symmetry_multiplicity
_atom_site_calc_flag
_atom_site_refinement_flags
Pt1 Pt 0.11919(2) 0.641246(11) 0.21866(2) 0.02130(15) Uani 1 1 d .
O1 O -0.0075(4) 0.6851(2) 0.1768(4) 0.0269(13) Uani 1 1 d .
P1 P 0.06687(16) 0.59284(8) 0.33840(14) 0.0244(5) Uani 1 1 d .
S1 S 0.18362(15) 0.70074(8) 0.11914(13) 0.0236(4) Uani 1 1 d .
S2 S 0.26270(15) 0.59392(8) 0.23657(14) 0.0242(4) Uani 1 1 d .
C1 C 0.1029(7) 0.7058(3) 0.0100(5) 0.0271(18) Uani 1 1 d .
C2 C 0.1503(7) 0.7219(3) -0.0674(6) 0.0271(19) Uani 1 1 d .
H1 H 0.2182 0.7311 -0.0587 0.033 Uiso 1 1 calc R
C3 C 0.0967(8) 0.7245(3) -0.1579(6) 0.033(2) Uani 1 1 d .
H2 H 0.1278 0.7364 -0.2108 0.040 Uiso 1 1 calc R
C4 C -0.0015(7) 0.7097(3) -0.1707(6) 0.035(2) Uani 1 1 d .
H3 H -0.0374 0.7088 -0.2325 0.043 Uiso 1 1 calc R
C5 C -0.0461(7) 0.6962(3) -0.0915(6) 0.0315(19) Uani 1 1 d .
H4 H -0.1142 0.6874 -0.1007 0.038 Uiso 1 1 calc R
C6 C 0.0010(6) 0.6944(3) -0.0002(5) 0.0241(17) Uani 1 1 d .
C7 C -0.0560(6) 0.6809(3) 0.0858(6) 0.0246(17) Uani 1 1 d .
C8 C -0.1038(7) 0.6244(4) 0.0710(6) 0.033(2) Uani 1 1 d .
F1 F -0.0379(4) 0.58649(19) 0.0584(4) 0.0359(12) Uani 1 1 d .
F2 F -0.1737(4) 0.6216(2) -0.0056(3) 0.0345(11) Uani 1 1 d .
F3 F -0.1490(4) 0.6102(2) 0.1450(3) 0.0386(12) Uani 1 1 d .
C9 C -0.1360(7) 0.7264(4) 0.0877(6) 0.033(2) Uani 1 1 d .
F4 F -0.0935(4) 0.7754(2) 0.0947(4) 0.0383(13) Uani 1 1 d .
F5 F -0.2037(4) 0.7278(2) 0.0101(4) 0.0422(14) Uani 1 1 d .
F6 F -0.1862(4) 0.7198(2) 0.1613(4) 0.0490(15) Uani 1 1 d .
C10 C 0.2906(6) 0.6637(3) 0.0875(6) 0.0268(17) Uani 1 1 d .
H5 H 0.3352 0.6913 0.0631 0.032 Uiso 1 1 calc R
C11 C 0.2679(6) 0.6213(4) 0.0083(5) 0.0275(18) Uani 1 1 d .
C12 C 0.3293(6) 0.6183(4) -0.0627(6) 0.0307(19) Uani 1 1 d .
H6 H 0.3859 0.6409 -0.0603 0.037 Uiso 1 1 calc R
C13 C 0.3075(7) 0.5817(4) -0.1377(6) 0.035(2) Uani 1 1 d .
H7 H 0.3493 0.5802 -0.1866 0.042 Uiso 1 1 calc R
C14 C 0.2288(8) 0.5487(4) -0.1427(6) 0.040(2) Uani 1 1 d .
H8 H 0.2164 0.5235 -0.1937 0.048 Uiso 1 1 calc R
C15 C 0.1655(7) 0.5515(4) -0.0723(6) 0.035(2) Uani 1 1 d .
H9 H 0.1079 0.5296 -0.0773 0.042 Uiso 1 1 calc R
C16 C 0.1860(6) 0.5858(3) 0.0034(6) 0.0305(19) Uani 1 1 d .
H10 H 0.1451 0.5858 0.0532 0.037 Uiso 1 1 calc R
C17 C 0.3457(7) 0.6406(3) 0.1811(6) 0.0238(18) Uani 1 1 d .
C18 C 0.4362(6) 0.6085(4) 0.1551(6) 0.0298(19) Uani 1 1 d .
C19 C 0.5184(6) 0.6387(3) 0.1384(7) 0.030(2) Uani 1 1 d .
H11 H 0.5188 0.6770 0.1484 0.036 Uiso 1 1 calc R
C20 C 0.6009(7) 0.6135(4) 0.1069(7) 0.041(2) Uani 1 1 d .
H12 H 0.6565 0.6345 0.0949 0.049 Uiso 1 1 calc R
C21 C 0.6000(7) 0.5580(4) 0.0937(7) 0.042(2) Uani 1 1 d .
H13 H 0.6546 0.5403 0.0716 0.051 Uiso 1 1 calc R
C22 C 0.5206(7) 0.5286(4) 0.1126(6) 0.037(2) Uani 1 1 d .
H14 H 0.5217 0.4901 0.1056 0.044 Uiso 1 1 calc R
C23 C 0.4366(7) 0.5534(4) 0.1421(6) 0.033(2) Uani 1 1 d .
H15 H 0.3810 0.5321 0.1529 0.040 Uiso 1 1 calc R
C24 C 0.3836(6) 0.6858(4) 0.2542(6) 0.0306(19) Uani 1 1 d .
C25 C 0.4246(7) 0.6683(4) 0.3451(7) 0.037(2) Uani 1 1 d .
H16 H 0.4249 0.6306 0.3604 0.045 Uiso 1 1 calc R
C26 C 0.4645(7) 0.7055(4) 0.4125(6) 0.038(2) Uani 1 1 d .
H17 H 0.4908 0.6933 0.4741 0.045 Uiso 1 1 calc R
C27 C 0.4663(7) 0.7593(4) 0.3907(7) 0.043(2) Uani 1 1 d .
H18 H 0.4945 0.7846 0.4370 0.051 Uiso 1 1 calc R
C28 C 0.4269(7) 0.7775(4) 0.3008(7) 0.037(2) Uani 1 1 d .
H19 H 0.4278 0.8152 0.2856 0.045 Uiso 1 1 calc R
C29 C 0.3863(7) 0.7399(3) 0.2337(6) 0.033(2) Uani 1 1 d .
H20 H 0.3598 0.7523 0.1722 0.039 Uiso 1 1 calc R
C30 C 0.1233(6) 0.6142(3) 0.4552(6) 0.0279(18) Uani 1 1 d .
C31 C 0.0728(8) 0.6057(4) 0.5352(6) 0.039(2) Uani 1 1 d .
H21 H 0.0091 0.5897 0.5281 0.047 Uiso 1 1 calc R
C32 C 0.1169(7) 0.6209(4) 0.6236(6) 0.040(2) Uani 1 1 d .
H22 H 0.0823 0.6164 0.6775 0.047 Uiso 1 1 calc R
C33 C 0.2106(8) 0.6426(3) 0.6356(7) 0.038(2) Uani 1 1 d .
H23 H 0.2399 0.6527 0.6975 0.045 Uiso 1 1 calc R
C34 C 0.2624(8) 0.6499(4) 0.5580(7) 0.041(2) Uani 1 1 d .
H24 H 0.3274 0.6643 0.5664 0.050 Uiso 1 1 calc R
C35 C 0.2176(8) 0.6359(3) 0.4673(7) 0.032(2) Uani 1 1 d .
H25 H 0.2520 0.6412 0.4135 0.038 Uiso 1 1 calc R
C36 C -0.0645(6) 0.5980(3) 0.3467(5) 0.0221(17) Uani 1 1 d .
C37 C -0.1257(6) 0.5522(4) 0.3396(6) 0.0289(18) Uani 1 1 d .
H26 H -0.0989 0.5168 0.3344 0.035 Uiso 1 1 calc R
C38 C -0.2272(7) 0.5595(4) 0.3400(6) 0.036(2) Uani 1 1 d .
H27 H -0.2702 0.5291 0.3315 0.043 Uiso 1 1 calc R
C39 C -0.2655(7) 0.6114(5) 0.3531(6) 0.041(2) Uani 1 1 d .
H28 H -0.3340 0.6164 0.3554 0.049 Uiso 1 1 calc R
C40 C -0.2014(8) 0.6552(4) 0.3625(7) 0.038(2) Uani 1 1 d .
H29 H -0.2266 0.6907 0.3714 0.046 Uiso 1 1 calc R
C41 C -0.1044(7) 0.6488(4) 0.3592(6) 0.032(2) Uani 1 1 d .
H30 H -0.0624 0.6798 0.3657 0.038 Uiso 1 1 calc R
C42 C 0.0948(6) 0.5205(3) 0.3290(6) 0.0251(18) Uani 1 1 d .
C43 C 0.0736(7) 0.4963(3) 0.2373(6) 0.033(2) Uani 1 1 d .
H31 H 0.0443 0.5169 0.1844 0.039 Uiso 1 1 calc R
C44 C 0.0971(8) 0.4416(4) 0.2277(7) 0.045(2) Uani 1 1 d .
H32 H 0.0820 0.4242 0.1676 0.054 Uiso 1 1 calc R
C45 C 0.1420(7) 0.4122(4) 0.3039(7) 0.038(2) Uani 1 1 d .
H33 H 0.1612 0.3755 0.2951 0.046 Uiso 1 1 calc R
C46 C 0.1588(9) 0.4355(4) 0.3920(7) 0.046(3) Uani 1 1 d .
H34 H 0.1858 0.4142 0.4450 0.055 Uiso 1 1 calc R
C47 C 0.1371(6) 0.4897(4) 0.4051(6) 0.0300(19) Uani 1 1 d .
H35 H 0.1512 0.5058 0.4663 0.036 Uiso 1 1 calc R
C48 C 0.4160(11) 0.4082(5) 0.2651(9) 0.063(3) Uani 1 1 d .
H36 H 0.4398 0.4446 0.2698 0.076 Uiso 1 1 calc R
C49 C 0.4145(9) 0.3771(5) 0.3471(8) 0.055(3) Uani 1 1 d .
H37 H 0.4436 0.3904 0.4071 0.066 Uiso 1 1 calc R
C50 C 0.3703(9) 0.3266(5) 0.3399(8) 0.056(3) Uani 1 1 d .
H38 H 0.3628 0.3063 0.3958 0.067 Uiso 1 1 calc R
C51 C 0.3375(8) 0.3057(5) 0.2524(8) 0.052(3) Uani 1 1 d .
H39 H 0.3123 0.2696 0.2471 0.063 Uiso 1 1 calc R
C52 C 0.3407(8) 0.3369(5) 0.1717(8) 0.050(3) Uani 1 1 d .
H40 H 0.3130 0.3235 0.1113 0.061 Uiso 1 1 calc R
C53 C 0.3838(9) 0.3871(5) 0.1791(8) 0.056(3) Uani 1 1 d .
H41 H 0.3912 0.4073 0.1231 0.067 Uiso 1 1 calc R
C54 C 0.5245(9) 0.5171(5) 0.4129(7) 0.052(3) Uani 1 1 d .
H42 H 0.5420 0.5289 0.3532 0.062 Uiso 1 1 calc R
C55 C 0.4280(8) 0.5218(4) 0.4330(7) 0.047(3) Uani 1 1 d .
H43 H 0.3786 0.5367 0.3872 0.056 Uiso 1 1 calc R
C56 C 0.4053(8) 0.5047(5) 0.5195(8) 0.053(3) Uani 1 1 d .
H44 H 0.3393 0.5080 0.5336 0.064 Uiso 1 1 calc R

loop_
_atom_site_aniso_label
_atom_site_aniso_U_11
_atom_site_aniso_U_22
_atom_site_aniso_U_33
_atom_site_aniso_U_23
_atom_site_aniso_U_13
_atom_site_aniso_U_12
Pt1 0.0228(2) 0.0264(2) 0.0150(2) 0.00140(10) 0.00331(14) 0.00014(11)
O1 0.029(3) 0.039(3) 0.012(3) -0.005(2) -0.002(2) 0.006(2)
P1 0.0262(11) 0.0307(11) 0.0169(10) -0.0001(8) 0.0051(9) -0.0024(8)
S1 0.0252(11) 0.0285(10) 0.0176(9) 0.0017(7) 0.0047(8) 0.0021(8)
S2 0.0229(10) 0.0288(10) 0.0217(10) 0.0047(8) 0.0054(8) 0.0005(8)
C1 0.038(5) 0.024(4) 0.018(4) 0.005(3) 0.000(4) 0.008(3)
C2 0.033(5) 0.026(4) 0.022(4) 0.008(3) 0.003(4) 0.011(3)
C3 0.054(6) 0.027(5) 0.019(4) 0.005(3) 0.006(4) 0.000(4)
C4 0.045(6) 0.033(5) 0.027(4) -0.002(4) 0.000(4) -0.001(4)
C5 0.029(5) 0.042(5) 0.024(4) -0.003(4) 0.005(4) -0.004(4)
C6 0.029(5) 0.024(4) 0.019(4) 0.000(3) 0.004(3) 0.005(3)
C7 0.019(4) 0.030(4) 0.026(4) -0.005(3) 0.006(3) 0.002(3)
C8 0.024(5) 0.048(5) 0.029(5) 0.000(4) 0.004(4) 0.005(4)
F1 0.026(3) 0.029(3) 0.052(3) -0.006(2) 0.000(2) -0.003(2)
F2 0.028(3) 0.044(3) 0.028(3) 0.002(2) -0.008(2) -0.010(2)
F3 0.037(3) 0.058(3) 0.021(2) 0.003(2) 0.002(2) -0.014(3)
C9 0.031(5) 0.046(5) 0.020(4) -0.006(4) -0.004(4) -0.002(4)
F4 0.043(3) 0.035(3) 0.035(3) -0.006(2) 0.000(2) 0.009(2)
F5 0.036(3) 0.053(3) 0.034(3) -0.007(2) -0.013(2) 0.015(2)
F6 0.044(4) 0.069(4) 0.037(3) 0.007(3) 0.017(3) 0.023(3)
C10 0.030(5) 0.027(4) 0.025(4) 0.001(3) 0.012(4) -0.003(3)
C11 0.021(4) 0.041(5) 0.020(4) 0.005(4) 0.002(3) -0.003(4)
C12 0.025(4) 0.037(5) 0.031(5) -0.004(4) 0.011(4) 0.004(4)
C13 0.033(5) 0.046(5) 0.025(4) -0.006(4) 0.001(4) 0.015(4)
C14 0.049(6) 0.051(6) 0.018(4) -0.015(4) -0.005(4) 0.010(5)
C15 0.032(5) 0.042(5) 0.030(5) -0.008(4) -0.003(4) -0.004(4)
C16 0.026(5) 0.039(5) 0.028(4) -0.007(4) 0.008(4) 0.000(4)
C17 0.027(5) 0.025(5) 0.019(4) -0.003(3) 0.001(4) 0.003(3)
C18 0.029(5) 0.041(5) 0.021(4) 0.008(3) 0.010(4) 0.007(4)
C19 0.015(4) 0.040(5) 0.033(5) -0.001(3) -0.002(4) 0.000(3)
C20 0.024(5) 0.050(6) 0.050(6) 0.028(5) 0.012(4) 0.016(4)
C21 0.023(5) 0.069(7) 0.036(5) 0.006(5) 0.011(4) 0.015(4)
C22 0.038(6) 0.040(5) 0.032(5) -0.007(4) 0.005(4) 0.013(4)
C23 0.037(5) 0.034(5) 0.030(5) -0.003(4) 0.009(4) 0.010(4)
C24 0.020(4) 0.050(6) 0.022(4) 0.000(4) 0.005(3) -0.001(4)
C25 0.040(5) 0.037(5) 0.037(5) 0.014(4) 0.011(4) 0.007(4)
C26 0.032(5) 0.061(7) 0.019(4) 0.001(4) 0.002(4) -0.012(4)
C27 0.033(5) 0.054(6) 0.040(5) -0.024(5) -0.001(4) -0.012(4)
C28 0.035(5) 0.029(5) 0.048(6) -0.012(4) 0.004(4) -0.010(4)
C29 0.029(5) 0.033(5) 0.033(5) -0.004(4) -0.010(4) -0.006(4)
C30 0.033(5) 0.032(5) 0.019(4) -0.001(3) 0.001(3) 0.005(4)
C31 0.039(6) 0.059(6) 0.023(4) 0.003(4) 0.011(4) 0.002(5)
C32 0.041(6) 0.052(6) 0.027(5) -0.009(4) 0.008(4) -0.006(5)
C33 0.041(6) 0.044(6) 0.027(5) -0.007(3) 0.002(4) 0.000(4)
C34 0.034(6) 0.071(7) 0.019(5) -0.003(4) 0.002(4) -0.010(5)
C35 0.039(6) 0.032(5) 0.026(5) -0.007(3) 0.012(4) -0.009(4)
C36 0.018(4) 0.031(4) 0.019(4) -0.008(3) 0.010(3) -0.008(3)
C37 0.026(5) 0.040(5) 0.022(4) 0.002(4) 0.007(3) -0.009(4)
C38 0.023(5) 0.053(6) 0.031(5) -0.004(4) -0.001(4) -0.017(4)
C39 0.019(5) 0.089(8) 0.015(4) 0.001(4) 0.001(3) 0.000(5)
C40 0.039(6) 0.038(5) 0.039(5) 0.002(4) 0.004(4) 0.009(4)
C41 0.034(5) 0.043(5) 0.018(4) -0.007(3) 0.000(4) -0.001(4)
C42 0.027(4) 0.024(4) 0.026(4) -0.004(3) 0.009(3) -0.016(3)
C43 0.039(5) 0.035(5) 0.023(4) -0.002(3) -0.003(4) 0.006(4)
C44 0.056(7) 0.043(6) 0.038(6) -0.011(4) 0.010(5) -0.001(5)
C45 0.026(5) 0.040(5) 0.051(6) 0.003(4) 0.012(4) 0.006(4)
C46 0.061(7) 0.047(6) 0.030(5) 0.016(4) 0.011(5) 0.005(5)
C47 0.027(5) 0.043(5) 0.019(4) 0.001(4) -0.003(4) -0.004(4)
C48 0.081(9) 0.056(7) 0.051(7) 0.001(5) -0.001(7) -0.005(6)
C49 0.048(7) 0.063(7) 0.050(7) -0.010(6) -0.011(5) -0.006(6)
C50 0.047(7) 0.080(8) 0.041(6) 0.007(6) 0.004(5) -0.005(6)
C51 0.038(6) 0.061(7) 0.060(7) 0.002(5) 0.008(5) -0.012(5)
C52 0.038(6) 0.069(8) 0.042(6) -0.004(5) -0.004(5) -0.002(5)
C53 0.065(8) 0.065(8) 0.036(6) 0.004(5) 0.002(5) 0.003(6)
C54 0.058(8) 0.071(7) 0.028(5) 0.008(5) 0.007(5) -0.011(6)
C55 0.049(7) 0.045(6) 0.041(6) 0.015(4) -0.011(5) -0.008(5)
C56 0.033(6) 0.067(7) 0.060(7) 0.011(6) 0.007(5) -0.012(5)

loop_
_atom_type_symbol
_atom_type_description
_atom_type_scat_dispersion_real
_atom_type_scat_dispersion_imag
_atom_type_scat_source
C C 0.0033 0.0016 'International Tables Vol C Tables 4.2.6.8 and 6.1.1.4'
H H 0.0000 0.0000 'International Tables Vol C Tables 4.2.6.8 and 6.1.1.4'
F F 0.0171 0.0103 'International Tables Vol C Tables 4.2.6.8 and 6.1.1.4'
O O 0.0106 0.0060 'International Tables Vol C Tables 4.2.6.8 and 6.1.1.4'
P P 0.1023 0.0942 'International Tables Vol C Tables 4.2.6.8 and 6.1.1.4'
Pt Pt -1.7033 8.3905 'International Tables Vol C Tables 4.2.6.8 and 6.1.1.4'
S S 0.1246 0.1234 'International Tables Vol C Tables 4.2.6.8 and 6.1.1.4'

loop_
_geom_angle_atom_site_label_1
_geom_angle_atom_site_label_2
_geom_angle_atom_site_label_3
_geom_angle
_geom_angle_site_symmetry_1
_geom_angle_site_symmetry_3
O1 Pt1 P1 99.13(17) . .
O1 Pt1 S2 169.66(15) . .
P1 Pt1 S2 89.71(8) . .
O1 Pt1 S1 82.09(17) . .
P1 Pt1 S1 169.52(7) . .
S2 Pt1 S1 90.18(7) . .
C7 O1 Pt1 121.4(5) . .
C30 P1 C36 103.7(4) . .
C30 P1 C42 106.1(4) . .
C36 P1 C42 106.8(4) . .
C30 P1 Pt1 113.1(3) . .
C36 P1 Pt1 114.7(3) . .
C42 P1 Pt1 111.7(3) . .
C1 S1 C10 104.7(4) . .
C1 S1 Pt1 109.4(3) . .
C10 S1 Pt1 102.3(3) . .
C17 S2 Pt1 101.7(3) . .
C2 C1 C6 121.4(7) . .
C2 C1 S1 113.6(7) . .
C6 C1 S1 125.0(6) . .
C1 C2 C3 119.3(9) . .
C1 C2 H1 120.3 . .
C3 C2 H1 120.3 . .
C4 C3 C2 120.1(8) . .
C4 C3 H2 119.9 . .
C2 C3 H2 119.9 . .
C5 C4 C3 118.4(8) . .
C5 C4 H3 120.8 . .
C3 C4 H3 120.8 . .
C6 C5 C4 124.6(9) . .
C6 C5 H4 117.7 . .
C4 C5 H4 117.7 . .
C5 C6 C1 115.9(7) . .
C5 C6 C7 121.2(8) . .
C1 C6 C7 122.9(7) . .
O1 C7 C8 110.1(7) . .
O1 C7 C6 118.8(7) . .
C8 C7 C6 109.3(6) . .
O1 C7 C9 100.9(6) . .
C8 C7 C9 111.1(7) . .
C6 C7 C9 106.1(6) . .
F1 C8 F3 108.2(8) . .
F1 C8 F2 106.5(7) . .
F3 C8 F2 105.4(7) . .
F1 C8 C7 111.6(7) . .
F3 C8 C7 111.1(7) . .
F2 C8 C7 113.7(7) . .
F6 C9 F4 108.2(7) . .
F6 C9 F5 105.7(8) . .
F4 C9 F5 106.7(7) . .
F6 C9 C7 110.9(7) . .
F4 C9 C7 110.2(7) . .
F5 C9 C7 114.7(7) . .
C11 C10 C17 114.3(7) . .
C11 C10 S1 114.8(6) . .
C17 C10 S1 107.1(5) . .
C11 C10 H5 106.7 . .
C17 C10 H5 106.7 . .
S1 C10 H5 106.7 . .
C12 C11 C16 118.5(8) . .
C12 C11 C10 118.6(8) . .
C16 C11 C10 122.9(7) . .
C11 C12 C13 119.5(9) . .
C11 C12 H6 120.3 . .
C13 C12 H6 120.3 . .
C14 C13 C12 121.8(9) . .
C14 C13 H7 119.1 . .
C12 C13 H7 119.1 . .
C13 C14 C15 119.6(8) . .
C13 C14 H8 120.2 . .
C15 C14 H8 120.2 . .
C16 C15 C14 120.2(9) . .
C16 C15 H9 119.9 . .
C14 C15 H9 119.9 . .
C15 C16 C11 120.3(8) . .
C15 C16 H10 119.9 . .
C11 C16 H10 119.9 . .
C10 C17 C18 107.7(7) . .
C10 C17 C24 113.3(6) . .
C18 C17 C24 107.9(7) . .
C10 C17 S2 109.1(6) . .
C18 C17 S2 109.5(5) . .
C24 C17 S2 109.3(6) . .
C23 C18 C19 119.3(8) . .
C23 C18 C17 123.5(8) . .
C19 C18 C17 117.0(7) . .
C18 C19 C20 121.0(8) . .
C18 C19 H11 119.5 . .
C20 C19 H11 119.5 . .
C21 C20 C19 118.9(9) . .
C21 C20 H12 120.5 . .
C19 C20 H12 120.5 . .
C22 C21 C20 119.7(9) . .
C22 C21 H13 120.2 . .
C20 C21 H13 120.2 . .
C21 C22 C23 122.0(9) . .
C21 C22 H14 119.0 . .
C23 C22 H14 119.0 . .
C18 C23 C22 119.0(9) . .
C18 C23 H15 120.5 . .
C22 C23 H15 120.5 . .
C29 C24 C25 118.3(8) . .
C29 C24 C17 124.6(7) . .
C25 C24 C17 116.9(8) . .
C26 C25 C24 120.7(9) . .
C26 C25 H16 119.7 . .
C24 C25 H16 119.7 . .
C27 C26 C25 120.1(8) . .
C27 C26 H17 119.9 . .
C25 C26 H17 119.9 . .
C26 C27 C28 120.3(8) . .
C26 C27 H18 119.8 . .
C28 C27 H18 119.8 . .
C29 C28 C27 119.2(9) . .
C29 C28 H19 120.4 . .
C27 C28 H19 120.4 . .
C24 C29 C28 121.5(9) . .
C24 C29 H20 119.3 . .
C28 C29 H20 119.3 . .
C35 C30 C31 119.7(8) . .
C35 C30 P1 120.7(7) . .
C31 C30 P1 119.5(7) . .
C32 C31 C30 119.1(9) . .
C32 C31 H21 120.5 . .
C30 C31 H21 120.5 . .
C31 C32 C33 121.2(9) . .
C31 C32 H22 119.4 . .
C33 C32 H22 119.4 . .
C32 C33 C34 120.5(9) . .
C32 C33 H23 119.8 . .
C34 C33 H23 119.8 . .
C33 C34 C35 119.0(10) . .
C33 C34 H24 120.5 . .
C35 C34 H24 120.5 . .
C30 C35 C34 120.5(9) . .
C30 C35 H25 119.8 . .
C34 C35 H25 119.8 . .
C41 C36 C37 119.5(8) . .
C41 C36 P1 118.6(6) . .
C37 C36 P1 121.9(6) . .
C36 C37 C38 118.9(8) . .
C36 C37 H26 120.6 . .
C38 C37 H26 120.6 . .
C39 C38 C37 120.3(8) . .
C39 C38 H27 119.8 . .
C37 C38 H27 119.8 . .
C40 C39 C38 118.5(9) . .
C40 C39 H28 120.7 . .
C38 C39 H28 120.7 . .
C41 C40 C39 121.5(9) . .
C41 C40 H29 119.3 . .
C39 C40 H29 119.3 . .
C40 C41 C36 121.2(9) . .
C40 C41 H30 119.4 . .
C36 C41 H30 119.4 . .
C47 C42 C43 120.1(8) . .
C47 C42 P1 123.2(6) . .
C43 C42 P1 116.7(6) . .
C44 C43 C42 117.8(8) . .
C44 C43 H31 121.1 . .
C42 C43 H31 121.1 . .
C45 C44 C43 121.1(9) . .
C45 C44 H32 119.5 . .
C43 C44 H32 119.5 . .
C46 C45 C44 120.3(9) . .
C46 C45 H33 119.9 . .
C44 C45 H33 119.9 . .
C45 C46 C47 120.7(9) . .
C45 C46 H34 119.6 . .
C47 C46 H34 119.6 . .
C46 C47 C42 120.0(8) . .
C46 C47 H35 120.0 . .
C42 C47 H35 120.0 . .
C53 C48 C49 120.3(12) . .
C53 C48 H36 119.8 . .
C49 C48 H36 119.8 . .
C50 C49 C48 118.9(10) . .
C50 C49 H37 120.6 . .
C48 C49 H37 120.6 . .
C51 C50 C49 120.0(11) . .
C51 C50 H38 120.0 . .
C49 C50 H38 120.0 . .
C50 C51 C52 120.1(11) . .
C50 C51 H39 119.9 . .
C52 C51 H39 119.9 . .
C53 C52 C51 119.6(10) . .
C53 C52 H40 120.2 . .
C51 C52 H40 120.2 . .
C48 C53 C52 120.6(11) . .
C48 C53 H41 119.7 . .
C52 C53 H41 119.7 . .
C56 C54 C55 119.4(10) 3_666 .
C56 C54 H42 120.3 3_666 .
C55 C54 H42 120.3 . .
C56 C55 C54 118.8(10) . .
C56 C55 H43 120.6 . .
C54 C55 H43 120.6 . .
C55 C56 C54 121.7(11) . 3_666
C55 C56 H44 119.1 . .
C54 C56 H44 119.1 3_666 .

loop_
_geom_bond_atom_site_label_1
_geom_bond_atom_site_label_2
_geom_bond_distance
_geom_bond_site_symmetry_2
Pt1 O1 2.066(6) .
Pt1 P1 2.253(2) .
Pt1 S2 2.268(2) .
Pt1 S1 2.277(2) .
O1 C7 1.378(9) .
P1 C30 1.813(8) .
P1 C36 1.819(8) .
P1 C42 1.824(8) .
S1 C1 1.789(8) .
S1 C10 1.824(9) .
S2 C17 1.852(9) .
C1 C2 1.394(11) .
C1 C6 1.412(12) .
C2 C3 1.398(12) .
C2 H1 0.9500 .
C3 C4 1.382(14) .
C3 H2 0.9500 .
C4 C5 1.377(12) .
C4 H3 0.9500 .
C5 C6 1.372(11) .
C5 H4 0.9500 .
C6 C7 1.557(11) .
C7 C8 1.537(12) .
C7 C9 1.564(12) .
C8 F1 1.321(10) .
C8 F3 1.324(10) .
C8 F2 1.357(10) .
C9 F6 1.325(10) .
C9 F4 1.334(10) .
C9 F5 1.348(10) .
C10 C11 1.532(11) .
C10 C17 1.548(11) .
C10 H5 1.0000 .
C11 C12 1.386(11) .
C11 C16 1.414(12) .
C12 C13 1.392(12) .
C12 H6 0.9500 .
C13 C14 1.342(14) .
C13 H7 0.9500 .
C14 C15 1.396(13) .
C14 H8 0.9500 .
C15 C16 1.364(12) .
C15 H9 0.9500 .
C16 H10 0.9500 .
C17 C18 1.549(11) .
C17 C24 1.561(11) .
C18 C23 1.365(12) .
C18 C19 1.391(12) .
C19 C20 1.405(13) .
C19 H11 0.9500 .
C20 C21 1.375(14) .
C20 H12 0.9500 .
C21 C22 1.355(14) .
C21 H13 0.9500 .
C22 C23 1.406(12) .
C22 H14 0.9500 .
C23 H15 0.9500 .
C24 C29 1.360(12) .
C24 C25 1.406(12) .
C25 C26 1.382(13) .
C25 H16 0.9500 .
C26 C27 1.356(14) .
C26 H17 0.9500 .
C27 C28 1.393(14) .
C27 H18 0.9500 .
C28 C29 1.391(12) .
C28 H19 0.9500 .
C29 H20 0.9500 .
C30 C35 1.387(13) .
C30 C31 1.410(12) .
C31 C32 1.372(12) .
C31 H21 0.9500 .
C32 C33 1.379(14) .
C32 H22 0.9500 .
C33 C34 1.387(14) .
C33 H23 0.9500 .
C34 C35 1.395(13) .
C34 H24 0.9500 .
C35 H25 0.9500 .
C36 C41 1.381(11) .
C36 C37 1.396(11) .
C37 C38 1.401(12) .
C37 H26 0.9500 .
C38 C39 1.395(14) .
C38 H27 0.9500 .
C39 C40 1.385(14) .
C39 H28 0.9500 .
C40 C41 1.342(14) .
C40 H29 0.9500 .
C41 H30 0.9500 .
C42 C47 1.383(12) .
C42 C43 1.424(11) .
C43 C44 1.391(13) .
C43 H31 0.9500 .
C44 C45 1.378(14) .
C44 H32 0.9500 .
C45 C46 1.365(14) .
C45 H33 0.9500 .
C46 C47 1.380(13) .
C46 H34 0.9500 .
C47 H35 0.9500 .
C48 C53 1.345(16) .
C48 C49 1.389(17) .
C48 H36 0.9500 .
C49 C50 1.377(16) .
C49 H37 0.9500 .
C50 C51 1.363(15) .
C50 H38 0.9500 .
C51 C52 1.379(15) .
C51 H39 0.9500 .
C52 C53 1.364(17) .
C52 H40 0.9500 .
C53 H41 0.9500 .
C54 C56 1.379(15) 3_666
C54 C55 1.388(16) .
C54 H42 0.9500 .
C55 C56 1.363(14) .
C55 H43 0.9500 .
C56 C54 1.379(15) 3_666
C56 H44 0.9500 .

loop_
_geom_torsion_atom_site_label_1
_geom_torsion_atom_site_label_2
_geom_torsion_atom_site_label_3
_geom_torsion_atom_site_label_4
_geom_torsion
_geom_torsion_site_symmetry_1
_geom_torsion_site_symmetry_4
P1 Pt1 O1 C7 -119.7(5) . .
S2 Pt1 O1 C7 28.8(13) . .
S1 Pt1 O1 C7 70.8(6) . .
O1 Pt1 P1 C30 -109.2(3) . .
S2 Pt1 P1 C30 76.2(3) . .
S1 Pt1 P1 C30 -13.3(6) . .
O1 Pt1 P1 C36 9.5(3) . .
S2 Pt1 P1 C36 -165.2(3) . .
S1 Pt1 P1 C36 105.4(5) . .
O1 Pt1 P1 C42 131.2(3) . .
S2 Pt1 P1 C42 -43.5(3) . .
S1 Pt1 P1 C42 -132.9(5) . .
O1 Pt1 S1 C1 -46.2(3) . .
P1 Pt1 S1 C1 -143.7(5) . .
S2 Pt1 S1 C1 126.9(3) . .
O1 Pt1 S1 C10 -156.8(3) . .
P1 Pt1 S1 C10 105.7(5) . .
S2 Pt1 S1 C10 16.3(3) . .
O1 Pt1 S2 C17 52.5(10) . .
P1 Pt1 S2 C17 -158.5(3) . .
S1 Pt1 S2 C17 11.0(3) . .
C10 S1 C1 C2 -46.2(7) . .
Pt1 S1 C1 C2 -155.2(5) . .
C10 S1 C1 C6 133.3(7) . .
Pt1 S1 C1 C6 24.2(8) . .
C6 C1 C2 C3 -3.1(12) . .
S1 C1 C2 C3 176.4(6) . .
C1 C2 C3 C4 -1.8(12) . .
C2 C3 C4 C5 4.4(13) . .
C3 C4 C5 C6 -2.4(14) . .
C4 C5 C6 C1 -2.2(13) . .
C4 C5 C6 C7 177.6(8) . .
C2 C1 C6 C5 4.9(12) . .
S1 C1 C6 C5 -174.5(6) . .
C2 C1 C6 C7 -174.9(7) . .
S1 C1 C6 C7 5.7(11) . .
Pt1 O1 C7 C8 69.3(8) . .
Pt1 O1 C7 C6 -57.8(8) . .
Pt1 O1 C7 C9 -173.2(5) . .
C5 C6 C7 O1 -173.5(7) . .
C1 C6 C7 O1 6.3(11) . .
C5 C6 C7 C8 59.0(10) . .
C1 C6 C7 C8 -121.2(8) . .
C5 C6 C7 C9 -60.9(9) . .
C1 C6 C7 C9 118.9(8) . .
O1 C7 C8 F1 -76.2(9) . .
C6 C7 C8 F1 56.1(9) . .
C9 C7 C8 F1 172.8(7) . .
O1 C7 C8 F3 44.6(9) . .
C6 C7 C8 F3 176.9(7) . .
C9 C7 C8 F3 -66.3(9) . .
O1 C7 C8 F2 163.3(7) . .
C6 C7 C8 F2 -64.4(9) . .
C9 C7 C8 F2 52.3(9) . .
O1 C7 C9 F6 -52.8(9) . .
C8 C7 C9 F6 64.0(9) . .
C6 C7 C9 F6 -177.3(7) . .
O1 C7 C9 F4 67.1(8) . .
C8 C7 C9 F4 -176.2(7) . .
C6 C7 C9 F4 -57.5(8) . .
O1 C7 C9 F5 -172.5(7) . .
C8 C7 C9 F5 -55.7(10) . .
C6 C7 C9 F5 63.0(9) . .
C1 S1 C10 C11 -32.7(7) . .
Pt1 S1 C10 C11 81.4(6) . .
C1 S1 C10 C17 -160.8(5) . .
Pt1 S1 C10 C17 -46.7(5) . .
C17 C10 C11 C12 -99.1(9) . .
S1 C10 C11 C12 136.5(7) . .
C17 C10 C11 C16 81.9(10) . .
S1 C10 C11 C16 -42.4(10) . .
C16 C11 C12 C13 1.8(13) . .
C10 C11 C12 C13 -177.2(8) . .
C11 C12 C13 C14 -0.9(14) . .
C12 C13 C14 C15 1.5(14) . .
C13 C14 C15 C16 -3.2(14) . .
C14 C15 C16 C11 4.2(14) . .
C12 C11 C16 C15 -3.5(13) . .
C10 C11 C16 C15 175.4(8) . .
C11 C10 C17 C18 51.1(9) . .
S1 C10 C17 C18 179.4(5) . .
C11 C10 C17 C24 170.3(7) . .
S1 C10 C17 C24 -61.4(8) . .
C11 C10 C17 S2 -67.7(8) . .
S1 C10 C17 S2 60.7(6) . .
Pt1 S2 C17 C10 -43.3(5) . .
Pt1 S2 C17 C18 -160.9(5) . .
Pt1 S2 C17 C24 81.1(6) . .
C10 C17 C18 C23 -96.4(9) . .
C24 C17 C18 C23 141.0(8) . .
S2 C17 C18 C23 22.1(10) . .
C10 C17 C18 C19 79.3(9) . .
C24 C17 C18 C19 -43.3(10) . .
S2 C17 C18 C19 -162.2(7) . .
C23 C18 C19 C20 1.1(13) . .
C17 C18 C19 C20 -174.8(8) . .
C18 C19 C20 C21 -0.8(14) . .
C19 C20 C21 C22 -0.9(14) . .
C20 C21 C22 C23 2.4(14) . .
C19 C18 C23 C22 0.3(12) . .
C17 C18 C23 C22 175.9(8) . .
C21 C22 C23 C18 -2.1(14) . .
C10 C17 C24 C29 -12.0(12) . .
C18 C17 C24 C29 107.0(9) . .
S2 C17 C24 C29 -134.0(8) . .
C10 C17 C24 C25 173.1(8) . .
C18 C17 C24 C25 -67.8(9) . .
S2 C17 C24 C25 51.1(9) . .
C29 C24 C25 C26 1.5(14) . .
C17 C24 C25 C26 176.7(9) . .
C24 C25 C26 C27 -1.3(15) . .
C25 C26 C27 C28 0.8(15) . .
C26 C27 C28 C29 -0.3(15) . .
C25 C24 C29 C28 -1.0(14) . .
C17 C24 C29 C28 -175.8(9) . .
C27 C28 C29 C24 0.4(15) . .
C36 P1 C30 C35 -154.8(7) . .
C42 P1 C30 C35 92.9(8) . .
Pt1 P1 C30 C35 -29.9(8) . .
C36 P1 C30 C31 28.8(8) . .
C42 P1 C30 C31 -83.6(8) . .
Pt1 P1 C30 C31 153.6(6) . .
C35 C30 C31 C32 2.2(14) . .
P1 C30 C31 C32 178.7(7) . .
C30 C31 C32 C33 -2.0(15) . .
C31 C32 C33 C34 0.4(15) . .
C32 C33 C34 C35 1.1(15) . .
C31 C30 C35 C34 -0.7(13) . .
P1 C30 C35 C34 -177.1(7) . .
C33 C34 C35 C30 -1.0(14) . .
C30 P1 C36 C41 65.1(7) . .
C42 P1 C36 C41 176.9(6) . .
Pt1 P1 C36 C41 -58.8(7) . .
C30 P1 C36 C37 -115.8(7) . .
C42 P1 C36 C37 -4.0(8) . .
Pt1 P1 C36 C37 120.4(6) . .
C41 C36 C37 C38 3.5(12) . .
P1 C36 C37 C38 -175.7(6) . .
C36 C37 C38 C39 -3.7(13) . .
C37 C38 C39 C40 2.0(13) . .
C38 C39 C40 C41 0.0(14) . .
C39 C40 C41 C36 -0.3(14) . .
C37 C36 C41 C40 -1.5(13) . .
P1 C36 C41 C40 177.6(7) . .
C30 P1 C42 C47 9.1(8) . .
C36 P1 C42 C47 -101.0(8) . .
Pt1 P1 C42 C47 132.8(7) . .
C30 P1 C42 C43 -169.1(7) . .
C36 P1 C42 C43 80.7(7) . .
Pt1 P1 C42 C43 -45.4(7) . .
C47 C42 C43 C44 -0.2(13) . .
P1 C42 C43 C44 178.0(7) . .
C42 C43 C44 C45 -1.8(15) . .
C43 C44 C45 C46 4.0(16) . .
C44 C45 C46 C47 -4.1(16) . .
C45 C46 C47 C42 2.1(15) . .
C43 C42 C47 C46 0.1(13) . .
P1 C42 C47 C46 -178.1(7) . .
C53 C48 C49 C50 -7(2) . .
C48 C49 C50 C51 6.3(19) . .
C49 C50 C51 C52 -5.6(18) . .
C50 C51 C52 C53 5.0(18) . .
C49 C48 C53 C52 6(2) . .
C51 C52 C53 C48 -5(2) . .
C56 C54 C55 C56 0.1(18) 3_666 .
C54 C55 C56 C54 -0.1(19) . 3_666
